data_2015143
loop_
_publ_author_name
'Kasthuri Balasubramani'
'Packianathan Thomas Muthiah'
'Urszula Rychlewska'
'Agnieszka Plutecka'

_publ_section_title
;
 Hydrogen-bonding patterns in pyrimethaminium dinitrate
;
_journal_coeditor_code GA1099
_journal_issue 10
_journal_name_full 'Acta Crystallographica Section C'
_journal_page_first o586
_journal_page_last o588
_journal_paper_doi 10.1107/S0108270105016513
_journal_volume 61
_journal_year 2005
_chemical_formula_iupac 'C12 H15 Cl N4 2+, 2N O3 -'
_chemical_formula_moiety 'C12 H15 Cl N4 2+, 2N O3 -'
_chemical_formula_structural 'C12 H15 Cl N4 2+ , 2N O3 -'
_chemical_formula_sum 'C12 H15 Cl N6 O6'
_chemical_formula_weight 374.75
_chemical_name_common 'pyrimethaminium(2+) nitrate'
_chemical_name_systematic
;
2,4-diamino-5-(4-chlorophenyl)-6-ethylpyrimidine-1,3-diium dinitrate
;
_space_group_IT_number 15
_symmetry_cell_setting monoclinic
_symmetry_space_group_name_Hall '-C 2yc'
_symmetry_space_group_name_H-M 'C 1 2/c 1'
_atom_sites_solution_hydrogens geom
_atom_sites_solution_primary direct
_atom_sites_solution_secondary difmap
_cell_angle_alpha 90
_cell_angle_beta 104.73(3)
_cell_angle_gamma 90
_cell_formula_units_Z 16
_cell_length_a 32.700(7)
_cell_length_b 12.926(3)
_cell_length_c 16.065(3)
_cell_measurement_reflns_used 7379
_cell_measurement_temperature 295(2)
_cell_measurement_theta_max 25.7
_cell_measurement_theta_min 3.4
_cell_volume 6567(3)
_computing_cell_refinement 'CrysAlis RED (Oxford Diffraction, 2000)'
_computing_data_collection 'CrysAlis CCD (Oxford Diffraction, 2000)'
_computing_data_reduction 'CrysAlis RED'
_computing_molecular_graphics 'ORTEPII (Johnson, 1976) and PLATON (Spek, 2003)'
_computing_publication_material PLATON
_computing_structure_refinement 'SHELXL97 (Sheldrick, 1997)'
_computing_structure_solution 'SHELXS97 (Sheldrick, 1997)'
_diffrn_ambient_temperature 295(2)
_diffrn_measured_fraction_theta_full 0.998
_diffrn_measured_fraction_theta_max 0.998
_diffrn_measurement_device_type 'Kuma KM4CCD \k-geometry diffractometer'
_diffrn_measurement_method \w-scans
_diffrn_radiation_monochromator graphite
_diffrn_radiation_source 'fine-focus sealed tube'
_diffrn_radiation_type MoK\a
_diffrn_radiation_wavelength 0.71073
_diffrn_reflns_av_R_equivalents 0.0475
_diffrn_reflns_av_sigmaI/netI 0.0639
_diffrn_reflns_limit_h_max 40
_diffrn_reflns_limit_h_min -21
_diffrn_reflns_limit_k_max 15
_diffrn_reflns_limit_k_min -15
_diffrn_reflns_limit_l_max 19
_diffrn_reflns_limit_l_min -19
_diffrn_reflns_number 27180
_diffrn_reflns_reduction_process ' ?'
_diffrn_reflns_theta_full 26.06
_diffrn_reflns_theta_max 26.06
_diffrn_reflns_theta_min 2.62
_diffrn_standards_decay_% 0
_diffrn_standards_interval_count 'every 50 frames'
_diffrn_standards_interval_time 60
_diffrn_standards_number '2 reference frames'
_exptl_absorpt_coefficient_mu 0.277
_exptl_absorpt_correction_T_max 0.952
_exptl_absorpt_correction_T_min 0.893
_exptl_absorpt_correction_type multi-scan
_exptl_absorpt_process_details '(XEMP, Siemens, 1990)'
_exptl_crystal_colour colourless
_exptl_crystal_density_diffrn 1.516
_exptl_crystal_density_method 'Not Measured'
_exptl_crystal_description prismatic
_exptl_crystal_F_000 3104
_exptl_crystal_size_max 0.4
_exptl_crystal_size_mid 0.3
_exptl_crystal_size_min 0.2
_refine_diff_density_max 0.463
_refine_diff_density_min -0.641
_refine_ls_extinction_coef 0.00014(3)
_refine_ls_extinction_expression FC^*^=KFC[1+0.001XFC^2^\L^3^/SIN(2\Q)]^-1/4^
_refine_ls_extinction_method shelxl
_refine_ls_goodness_of_fit_ref 1.031
_refine_ls_hydrogen_treatment refall
_refine_ls_matrix_type full
_refine_ls_number_parameters 451
_refine_ls_number_reflns 6490
_refine_ls_number_restraints 0
_refine_ls_restrained_S_all 1.031
_refine_ls_R_factor_all 0.1408
_refine_ls_R_factor_gt 0.0594
_refine_ls_shift/su_max 0.000
_refine_ls_shift/su_mean 0.000
_refine_ls_structure_factor_coef Fsqd
_refine_ls_weighting_details 'calc w=1/[\s^2^(Fo^2^)+(0.0399P)^2^]         where P=(Fo^2^+2Fc^2^)/3'
_refine_ls_weighting_scheme calc
_refine_ls_wR_factor_gt 0.1544
_refine_ls_wR_factor_ref 0.2310
_reflns_number_gt 3225
_reflns_number_total 6490
_reflns_threshold_expression I>2\s(I)
_cod_data_source_file ga1099.cif
_cod_data_source_block I
_cod_depositor_comments
;
The following automatic conversions were performed:
'_symmetry_cell_setting' value 'Monoclinic' changed to 'monoclinic'
according to '/home/saulius/struct/CIF-dictionaries/cif_core.dic'
dictionary named 'cif_core.dic' version 2.4.1 from 2010-06-29.

Automatic conversion script
Id: cif_fix_enum 1527 2010-12-29 10:47:43Z saulius 

The following automatic conversions were performed:

'_symmetry_cell_setting' value 'Monoclinic' changed to 'monoclinic'
according to /home/saulius/struct/CIF-dictionaries/cif_core.dic
dictionary named 'cif_core.dic' version 2.4.1 from 2010-06-29.

Automatic conversion script
Id: cif_fix_values 1715 2011-07-08 13:25:40Z adriana 
;
_cod_original_sg_symbol_H-M 'C 2/c'
_cod_database_code 2015143

loop_
_symmetry_equiv_pos_as_xyz
x,y,z
-x,y,1/2-z
-x,-y,-z
x,-y,1/2+z
1/2+x,1/2+y,z
1/2-x,1/2+y,1/2-z
1/2-x,1/2-y,-z
1/2+x,1/2-y,1/2+z

loop_
_atom_site_aniso_label
_atom_site_aniso_U_11
_atom_site_aniso_U_22
_atom_site_aniso_U_33
_atom_site_aniso_U_12
_atom_site_aniso_U_13
_atom_site_aniso_U_23
Cl1 0.0551(9) 0.1048(12) 0.1121(12) -0.0042(8) 0.0508(9) -0.0107(9)
N1 0.039(2) 0.045(2) 0.0253(17) -0.0022(16) 0.0135(15) -0.0021(15)
N2 0.034(2) 0.063(2) 0.045(2) -0.0015(17) 0.0153(17) -0.0022(18)
N3 0.0304(18) 0.044(2) 0.0312(18) -0.0006(15) 0.0048(14) 0.0018(15)
N4 0.044(2) 0.064(2) 0.0268(18) -0.0046(18) 0.0089(16) 0.0008(17)
C2 0.037(2) 0.034(2) 0.032(2) -0.0010(18) 0.0108(18) -0.0013(18)
C4 0.039(2) 0.029(2) 0.032(2) -0.0044(17) 0.0101(18) -0.0013(17)
C5 0.034(2) 0.038(2) 0.028(2) -0.0026(18) 0.0077(17) -0.0021(17)
C6 0.033(2) 0.039(2) 0.030(2) -0.0008(18) 0.0090(17) -0.0005(17)
C7 0.035(2) 0.066(3) 0.028(2) 0.001(2) 0.0053(18) -0.001(2)
C8 0.054(3) 0.088(4) 0.043(3) -0.023(3) 0.009(2) -0.014(3)
C9 0.033(2) 0.047(3) 0.031(2) -0.0035(19) 0.0108(17) -0.0044(19)
C10 0.066(3) 0.044(3) 0.121(5) -0.010(3) 0.055(3) -0.019(3)
C11 0.073(4) 0.053(3) 0.152(6) -0.009(3) 0.073(4) -0.029(4)
C12 0.042(3) 0.068(3) 0.054(3) -0.002(2) 0.021(2) -0.007(2)
C13 0.044(3) 0.058(3) 0.067(3) -0.012(2) 0.022(2) 0.003(3)
C14 0.045(3) 0.047(3) 0.059(3) 0.002(2) 0.019(2) 0.003(2)
Cl1A 0.0475(8) 0.1116(12) 0.0616(8) 0.0097(7) 0.0264(6) -0.0026(7)
N1A 0.042(2) 0.054(2) 0.0241(17) 0.0036(17) 0.0076(15) -0.0032(15)
N2A 0.043(2) 0.073(3) 0.039(2) 0.0063(19) 0.0165(17) -0.0041(19)
N3A 0.0351(19) 0.048(2) 0.0295(18) 0.0013(16) 0.0034(15) -0.0022(15)
N4A 0.037(2) 0.073(3) 0.0263(18) -0.0005(18) 0.0043(15) -0.0015(17)
C2A 0.044(3) 0.037(2) 0.032(2) 0.0013(19) 0.0089(19) -0.0040(18)
C4A 0.037(2) 0.037(2) 0.027(2) 0.0014(18) 0.0077(17) 0.0003(17)
C5A 0.034(2) 0.037(2) 0.030(2) 0.0012(18) 0.0064(17) -0.0017(18)
C6A 0.037(2) 0.040(2) 0.030(2) 0.0012(18) 0.0062(18) -0.0024(18)
C7A 0.037(2) 0.069(3) 0.033(2) 0.004(2) 0.0045(19) 0.002(2)
C8A 0.062(4) 0.087(4) 0.065(3) -0.018(3) 0.000(3) -0.016(3)
C9A 0.034(2) 0.047(3) 0.0229(19) 0.0046(19) 0.0030(17) 0.0006(18)
C10A 0.046(3) 0.050(3) 0.052(3) -0.007(2) 0.017(2) -0.011(2)
C11A 0.057(3) 0.058(3) 0.057(3) 0.000(3) 0.023(2) -0.014(2)
C12A 0.035(2) 0.071(3) 0.034(2) 0.011(2) 0.0100(19) 0.005(2)
C13A 0.044(3) 0.055(3) 0.047(3) -0.004(2) 0.014(2) 0.000(2)
C14A 0.049(3) 0.041(3) 0.042(2) 0.003(2) 0.016(2) -0.0056(19)
O1B 0.072(3) 0.139(4) 0.0337(19) 0.000(2) 0.0164(17) 0.004(2)
O2B 0.041(2) 0.133(3) 0.0385(18) -0.008(2) 0.0018(16) 0.003(2)
O3B 0.0365(18) 0.093(3) 0.0436(18) -0.0011(17) 0.0087(14) 0.0041(17)
N1B 0.048(2) 0.062(3) 0.035(2) 0.0007(19) 0.0121(19) 0.0023(18)
O1C 0.040(2) 0.136(3) 0.0401(18) -0.004(2) 0.0081(16) 0.000(2)
O2C 0.062(2) 0.091(3) 0.0296(17) -0.0049(18) 0.0112(15) 0.0013(16)
O3C 0.0454(19) 0.094(3) 0.0372(17) 0.0004(17) 0.0140(15) -0.0022(16)
N1C 0.051(2) 0.045(2) 0.032(2) -0.0028(18) 0.0130(18) -0.0016(17)
O1D 0.057(2) 0.100(3) 0.0273(17) -0.0021(18) 0.0086(15) -0.0033(16)
O2D 0.0396(19) 0.130(3) 0.0408(18) 0.0096(19) 0.0103(15) -0.0155(19)
O3D 0.0349(19) 0.099(3) 0.0499(19) 0.0047(17) 0.0061(15) 0.0020(18)
N1D 0.040(2) 0.044(2) 0.034(2) 0.0004(17) 0.0072(17) 0.0044(16)
O1E 0.088(3) 0.156(4) 0.0298(19) -0.042(3) 0.0007(19) -0.004(2)
O2E 0.054(2) 0.076(2) 0.0307(16) 0.0017(16) 0.0161(14) 0.0009(15)
O3E 0.091(3) 0.143(4) 0.101(3) 0.022(3) 0.068(3) 0.009(3)
N1E 0.064(3) 0.047(2) 0.047(2) -0.001(2) 0.030(2) 0.0012(18)

loop_
_atom_site_label
_atom_site_fract_x
_atom_site_fract_y
_atom_site_fract_z
_atom_site_U_iso_or_equiv
_atom_site_thermal_displace_type
_atom_site_calc_flag
_atom_site_refinement_flags
_atom_site_occupancy
_atom_site_type_symbol
Cl1 -0.04072(4) 0.38389(12) 0.14099(11) 0.0853(6) Uani . . 1.000 Cl
N1 0.16443(10) 0.3660(2) -0.0622(2) 0.0355(11) Uani . . 1.000 N
N2 0.23742(11) 0.3728(3) -0.0214(2) 0.0464(12) Uani . . 1.000 N
N3 0.19920(10) 0.3713(2) 0.0814(2) 0.0357(11) Uani . . 1.000 N
N4 0.16403(11) 0.3733(3) 0.1880(2) 0.0450(11) Uani . . 1.000 N
C2 0.20081(12) 0.3704(3) -0.0022(2) 0.0340(12) Uani . . 1.000 C
C4 0.16211(12) 0.3728(3) 0.1053(2) 0.0331(12) Uani . . 1.000 C
C5 0.12343(12) 0.3709(3) 0.0403(2) 0.0334(12) Uani . . 1.000 C
C6 0.12548(12) 0.3651(3) -0.0429(2) 0.0338(12) Uani . . 1.000 C
C7 0.08849(13) 0.3525(3) -0.1182(2) 0.0435(14) Uani . . 1.000 C
C8 0.08739(14) 0.2438(4) -0.1555(3) 0.0623(19) Uani . . 1.000 C
C9 0.08293(12) 0.3726(3) 0.0669(2) 0.0365(14) Uani . . 1.000 C
C10 0.06674(16) 0.4643(4) 0.0862(4) 0.071(2) Uani . . 1.000 C
C11 0.02905(17) 0.4677(4) 0.1102(4) 0.085(3) Uani . . 1.000 C
C12 0.00726(14) 0.3795(4) 0.1141(3) 0.0531(17) Uani . . 1.000 C
C13 0.02354(14) 0.2866(4) 0.0973(3) 0.0549(17) Uani . . 1.000 C
C14 0.06131(13) 0.2823(4) 0.0737(3) 0.0493(17) Uani . . 1.000 C
Cl1A 0.00876(4) 0.14944(12) 0.62715(8) 0.0713(5) Uani . . 1.000 Cl
N1A 0.17211(10) 0.1267(2) 0.3201(2) 0.0402(11) Uani . . 1.000 N
N2A 0.24307(11) 0.1204(3) 0.3232(2) 0.0506(14) Uani . . 1.000 N
N3A 0.22203(11) 0.1212(2) 0.4515(2) 0.0384(11) Uani . . 1.000 N
N4A 0.20396(11) 0.1238(3) 0.5789(2) 0.0461(13) Uani . . 1.000 N
C2A 0.21302(13) 0.1223(3) 0.3637(2) 0.0378(14) Uani . . 1.000 C
C4A 0.19163(12) 0.1248(3) 0.4957(2) 0.0337(12) Uani . . 1.000 C
C5A 0.14851(12) 0.1297(3) 0.4484(2) 0.0340(12) Uani . . 1.000 C
C6A 0.13952(13) 0.1316(3) 0.3602(2) 0.0361(12) Uani . . 1.000 C
C7A 0.09640(13) 0.1400(3) 0.3002(3) 0.0471(14) Uani . . 1.000 C
C8A 0.07890(16) 0.0393(4) 0.2610(3) 0.074(2) Uani . . 1.000 C
C9A 0.11470(12) 0.1338(3) 0.4949(2) 0.0354(14) Uani . . 1.000 C
C10A 0.10775(14) 0.2238(3) 0.5362(3) 0.0485(17) Uani . . 1.000 C
C11A 0.07577(15) 0.2283(4) 0.5782(3) 0.0558(17) Uani . . 1.000 C
C12A 0.05042(13) 0.1421(4) 0.5778(3) 0.0464(14) Uani . . 1.000 C
C13A 0.05715(13) 0.0518(4) 0.5383(3) 0.0482(17) Uani . . 1.000 C
C14A 0.08961(13) 0.0473(3) 0.4978(3) 0.0432(16) Uani . . 1.000 C
O1B 0.30315(12) 0.3803(3) 0.1384(2) 0.0810(18) Uani . . 1.000 O
O2B 0.33083(10) 0.3773(3) 0.2751(2) 0.0723(13) Uani . . 1.000 O
O3B 0.26349(10) 0.3648(3) 0.22723(19) 0.0580(13) Uani . . 1.000 O
N1B 0.29935(12) 0.3739(3) 0.2139(2) 0.0481(14) Uani . . 1.000 N
O1C 0.21359(11) 0.1298(3) 0.1448(2) 0.0724(13) Uani . . 1.000 O
O2C 0.16767(10) 0.1279(3) 0.02391(19) 0.0609(13) Uani . . 1.000 O
O3C 0.14755(10) 0.1242(3) 0.14138(19) 0.0582(13) Uani . . 1.000 O
N1C 0.17619(12) 0.1263(3) 0.1024(2) 0.0422(12) Uani . . 1.000 N
O1D 0.19156(10) 0.3948(3) 0.48109(18) 0.0618(13) Uani . . 1.000 O
O2D 0.20758(10) 0.3579(3) 0.3641(2) 0.0701(13) Uani . . 1.000 O
O3D 0.14291(10) 0.3885(3) 0.3619(2) 0.0621(13) Uani . . 1.000 O
N1D 0.18011(11) 0.3814(2) 0.4017(2) 0.0397(12) Uani . . 1.000 N
O1E 0.19542(13) 0.6211(3) 0.2856(2) 0.0939(18) Uani . . 1.000 O
O2E 0.16923(10) 0.6060(2) 0.14908(18) 0.0526(11) Uani . . 1.000 O
O3E 0.12991(14) 0.6023(4) 0.2360(3) 0.1038(19) Uani . . 1.000 O
N1E 0.16509(14) 0.6105(3) 0.2241(2) 0.0498(14) Uani . . 1.000 N
H1 0.16510 0.36390 -0.11530 0.0430 Uiso . R 1.000 H
H2 0.26040 0.37550 0.01900 0.0560 Uiso . R 1.000 H
H3 0.23850 0.37160 -0.07440 0.0560 Uiso . R 1.000 H
H4 0.22260 0.37140 0.12090 0.0430 Uiso . R 1.000 H
H5 0.18820 0.37270 0.22520 0.0540 Uiso . R 1.000 H
H6 0.14110 0.37400 0.20500 0.0540 Uiso . R 1.000 H
H7 0.06270 0.36480 -0.10040 0.0520 Uiso . R 1.000 H
H7A 0.08990 0.40310 -0.16200 0.0520 Uiso . R 1.000 H
H8A 0.08600 0.19370 -0.11230 0.0750 Uiso . R 1.000 H
H8B 0.06300 0.23710 -0.20330 0.0750 Uiso . R 1.000 H
H8C 0.11250 0.23240 -0.17490 0.0750 Uiso . R 1.000 H
H10 0.08130 0.52540 0.08300 0.0860 Uiso . R 1.000 H
H11 0.01840 0.53080 0.12300 0.1020 Uiso . R 1.000 H
H13 0.00890 0.22580 0.10120 0.0660 Uiso . R 1.000 H
H14 0.07220 0.21880 0.06280 0.0590 Uiso . R 1.000 H
H1A 0.16600 0.12620 0.26480 0.0480 Uiso . R 1.000 H
H2A 0.26910 0.11760 0.35210 0.0610 Uiso . R 1.000 H
H2B 0.23680 0.12160 0.26790 0.0610 Uiso . R 1.000 H
H3A 0.24810 0.11850 0.48020 0.0460 Uiso . R 1.000 H
H4A 0.18570 0.12590 0.60900 0.0550 Uiso . R 1.000 H
H4B 0.23050 0.12130 0.60420 0.0550 Uiso . R 1.000 H
H10A 0.12450 0.28170 0.53540 0.0580 Uiso . R 1.000 H
H11A 0.07130 0.28860 0.60620 0.0670 Uiso . R 1.000 H
H13A 0.04030 -0.00580 0.53960 0.0570 Uiso . R 1.000 H
H14A 0.09470 -0.01400 0.47190 0.0520 Uiso . R 1.000 H
H71A 0.09760 0.18780 0.25440 0.0570 Uiso . R 1.000 H
H71B 0.07720 0.16860 0.33140 0.0570 Uiso . R 1.000 H
H81A 0.09820 0.00950 0.23160 0.0890 Uiso . R 1.000 H
H82A 0.05200 0.05020 0.22090 0.0890 Uiso . R 1.000 H
H83A 0.07560 -0.00670 0.30570 0.0890 Uiso . R 1.000 H

loop_
_atom_type_symbol
_atom_type_description
_atom_type_scat_dispersion_real
_atom_type_scat_dispersion_imag
_atom_type_scat_source
O O 0.0106 0.0060 'International Tables Vol C Tables 4.2.6.8 and 6.1.1.4'
N N 0.0061 0.0033 'International Tables Vol C Tables 4.2.6.8 and 6.1.1.4'
Cl Cl 0.1484 0.1585 'International Tables Vol C Tables 4.2.6.8 and 6.1.1.4'
H H 0.0000 0.0000 'International Tables Vol C Tables 4.2.6.8 and 6.1.1.4'
C C 0.0033 0.0016 'International Tables Vol C Tables 4.2.6.8 and 6.1.1.4'

loop_
_geom_angle_atom_site_label_1
_geom_angle_atom_site_label_2
_geom_angle_atom_site_label_3
_geom_angle
_geom_angle_publ_flag
C2 N1 C6 122.9(3) yes
C2 N3 C4 122.7(3) yes
C2 N1 H1 118.52 no
C6 N1 H1 118.61 no
C2 N2 H2 119.92 no
C2 N2 H3 120.12 no
H2 N2 H3 119.96 no
C4 N3 H4 118.71 no
C2 N3 H4 118.58 no
C4 N4 H6 119.95 no
H5 N4 H6 119.98 no
C4 N4 H5 120.07 no
C2A N1A C6A 122.9(3) yes
C2A N3A C4A 123.0(3) yes
C6A N1A H1A 118.60 no
C2A N1A H1A 118.50 no
C2A N2A H2A 119.80 no
H2A N2A H2B 120.11 no
C2A N2A H2B 120.08 no
C4A N3A H3A 118.50 no
C2A N3A H3A 118.55 no
H4A N4A H4B 119.82 no
C4A N4A H4A 120.16 no
C4A N4A H4B 120.02 no
O2B N1B O3B 119.8(3) no
O1B N1B O3B 120.0(4) no
O1B N1B O2B 120.2(4) no
O2C N1C O3C 120.9(4) no
O1C N1C O2C 120.1(4) no
O1C N1C O3C 119.0(3) no
O1D N1D O2D 117.8(4) yes
O1D N1D O3D 121.6(4) yes
O2D N1D O3D 120.6(3) yes
O1E N1E O3E 119.3(4) yes
O1E N1E O2E 121.6(4) yes
O2E N1E O3E 119.1(4) yes
N1 C2 N3 117.7(4) no
N1 C2 N2 122.2(3) no
N2 C2 N3 120.0(3) no
N3 C4 C5 118.9(3) no
N4 C4 C5 123.2(4) no
N3 C4 N4 117.9(3) no
C4 C5 C6 117.8(4) no
C6 C5 C9 123.6(3) no
C4 C5 C9 118.6(3) no
N1 C6 C7 115.0(3) no
C5 C6 C7 125.0(4) no
N1 C6 C5 119.9(3) no
C6 C7 C8 110.7(3) no
C5 C9 C10 120.1(4) no
C10 C9 C14 118.6(4) no
C5 C9 C14 121.3(4) no
C9 C10 C11 121.0(5) no
C10 C11 C12 120.2(5) no
Cl1 C12 C13 120.1(4) no
C11 C12 C13 119.6(5) no
Cl1 C12 C11 120.3(4) no
C12 C13 C14 120.6(5) no
C9 C14 C13 119.9(5) no
C6 C7 H7A 109.72 no
C8 C7 H7 109.37 no
C6 C7 H7 109.31 no
H7 C7 H7A 107.97 no
C8 C7 H7A 109.69 no
C7 C8 H8A 109.80 no
H8A C8 H8C 109.45 no
C7 C8 H8C 109.40 no
C7 C8 H8B 109.23 no
H8B C8 H8C 109.35 no
H8A C8 H8B 109.60 no
C9 C10 H10 119.40 no
C11 C10 H10 119.57 no
C12 C11 H11 119.80 no
C10 C11 H11 120.00 no
C14 C13 H13 119.69 no
C12 C13 H13 119.70 no
C9 C14 H14 120.17 no
C13 C14 H14 119.96 no
N1A C2A N3A 117.6(4) no
N2A C2A N3A 121.4(4) no
N1A C2A N2A 121.0(3) no
N4A C4A C5A 123.9(4) no
N3A C4A N4A 117.5(4) no
N3A C4A C5A 118.6(3) no
C6A C5A C9A 121.8(3) no
C4A C5A C9A 119.8(3) no
C4A C5A C6A 118.4(4) no
C5A C6A C7A 125.9(4) no
N1A C6A C7A 114.6(3) no
N1A C6A C5A 119.5(4) yes
C6A C7A C8A 113.9(4) no
C5A C9A C14A 120.5(3) no
C5A C9A C10A 120.3(4) no
C10A C9A C14A 119.2(4) no
C9A C10A C11A 120.4(4) no
C10A C11A C12A 119.3(4) no
C11A C12A C13A 121.3(4) no
Cl1A C12A C11A 119.3(4) no
Cl1A C12A C13A 119.5(4) no
C12A C13A C14A 119.1(4) no
C9A C14A C13A 120.8(4) no
C8A C7A H71A 108.68 no
C8A C7A H71B 108.70 no
C6A C7A H71B 108.81 no
C6A C7A H71A 108.78 no
H71A C7A H71B 107.79 no
H81A C8A H83A 109.44 no
H82A C8A H83A 109.59 no
H81A C8A H82A 109.50 no
C7A C8A H81A 109.12 no
C7A C8A H82A 110.02 no
C7A C8A H83A 109.16 no
C9A C10A H10A 120.01 no
C11A C10A H10A 119.63 no
C10A C11A H11A 120.19 no
C12A C11A H11A 120.53 no
C12A C13A H13A 120.33 no
C14A C13A H13A 120.54 no
C13A C14A H14A 119.59 no
C9A C14A H14A 119.65 no

loop_
_geom_bond_atom_site_label_1
_geom_bond_atom_site_label_2
_geom_bond_site_symmetry_1
_geom_bond_site_symmetry_2
_geom_bond_distance
_geom_bond_publ_flag
Cl1 C12 . . 1.731(5) no
Cl1A C12A . . 1.744(5) no
O1B N1B . . 1.253(5) no
O2B N1B . . 1.230(5) no
O3B N1B . . 1.250(5) no
O1C N1C . . 1.240(5) no
O2C N1C . . 1.220(4) no
O3C N1C . . 1.252(5) no
O1D N1D . . 1.247(4) no
O2D N1D . . 1.241(5) no
O3D N1D . . 1.225(5) no
N1 C2 . . 1.328(5) no
N1 C6 . . 1.385(5) no
O1E N1E . . 1.217(5) no
N2 C2 . . 1.310(5) no
O2E N1E . . 1.248(4) no
N3 C2 . . 1.357(4) no
N3 C4 . . 1.362(5) no
O3E N1E . . 1.218(7) no
N4 C4 . . 1.314(4) no
N1 H1 . . 0.8593 no
N2 H2 . . 0.8597 no
N2 H3 . . 0.8612 no
N3 H4 . . 0.8610 no
N4 H6 . . 0.8608 no
N4 H5 . . 0.8612 no
N1A C2A . . 1.344(5) no
N1A C6A . . 1.380(5) no
N2A C2A . . 1.309(5) no
N3A C2A . . 1.366(4) no
N3A C4A . . 1.361(5) no
N4A C4A . . 1.294(4) no
N1A H1A . . 0.8596 no
N2A H2B . . 0.8596 no
N2A H2A . . 0.8605 no
N3A H3A . . 0.8606 no
N4A H4A . . 0.8590 no
N4A H4B . . 0.8603 no
C4 C5 . . 1.421(5) no
C5 C6 . . 1.357(5) no
C5 C9 . . 1.492(6) yes
C6 C7 . . 1.486(5) no
C7 C8 . . 1.524(6) no
C9 C14 . . 1.383(6) no
C9 C10 . . 1.366(7) no
C10 C11 . . 1.382(8) no
C11 C12 . . 1.354(7) no
C12 C13 . . 1.368(7) no
C13 C14 . . 1.382(7) no
C7 H7A . . 0.9703 no
C7 H7 . . 0.9700 no
C8 H8A . . 0.9587 no
C8 H8C . . 0.9608 no
C8 H8B . . 0.9601 no
C10 H10 . . 0.9303 no
C11 H11 . . 0.9302 no
C13 H13 . . 0.9306 no
C14 H14 . . 0.9289 no
C4A C5A . . 1.423(5) no
C5A C9A . . 1.484(5) yes
C5A C6A . . 1.372(4) no
C6A C7A . . 1.496(6) no
C7A C8A . . 1.495(7) no
C9A C10A . . 1.386(6) no
C9A C14A . . 1.395(6) no
C10A C11A . . 1.382(7) no
C11A C12A . . 1.388(7) no
C12A C13A . . 1.373(7) no
C13A C14A . . 1.380(6) no
C7A H71A . . 0.9692 no
C7A H71B . . 0.9706 no
C8A H81A . . 0.9599 no
C8A H82A . . 0.9594 no
C8A H83A . . 0.9593 no
C10A H10A . . 0.9294 no
C11A H11A . . 0.9299 no
C13A H13A . . 0.9296 no
C14A H14A . . 0.9295 no

loop_
_geom_contact_atom_site_label_1
_geom_contact_atom_site_label_2
_geom_contact_distance
_geom_contact_site_symmetry_2
_geom_contact_publ_flag
Cl1 O3D 3.331(4) 2_555 no
Cl1A C8 3.508(5) 2_555 no
Cl1 H71B 3.1037 2_555 no
Cl1A H8B 3.1220 2_555 no
Cl1A H82A 3.1375 4_555 no
Cl1A H8B 3.0647 1_556 no
Cl1A H8A 3.1000 2_555 no
O1B N2 2.901(5) . no
O1B C2A 3.171(6) 6_555 no
O1B O2C 2.998(5) 7_555 no
O1C N2A 2.784(4) . no
O1C N2 2.848(5) 7_555 no
O1C O1E 2.902(6) 6_545 no
O1D O2E 2.970(4) 4_565 no
O1D N3A 2.765(5) 7_556 no
O1D N1 3.243(5) 4_565 no
O1D C2 3.055(6) 4_565 no
O1E N2 3.056(5) 4_565 no
O1E N1 2.880(5) 4_565 no
O1E N2A 2.981(5) 6_555 no
O1E O1C 2.902(6) 6_555 no
O1E C2 3.370(5) 4_565 no
O2B N4A 2.855(5) 7_556 no
O2C C14A 3.358(6) 4_554 no
O2C C4A 3.416(6) 4_554 no
O2C O1B 2.998(5) 7_555 no
O2C N2 3.114(5) 7_555 no
O2C C2 3.377(5) . no
O2D N4 2.832(4) . no
O2D N1A 3.219(5) . no
O2D O3B 3.198(5) . no
O2D C2A 3.051(6) . no
O2D N3A 3.268(5) 7_556 no
O2D N4A 2.813(5) 7_556 no
O2E N4 3.086(5) . no
O2E O1D 2.970(4) 4_564 no
O2E N2A 2.794(5) 6_555 no
O2E C4 3.091(5) . no
O2E C10A 3.212(5) 4_564 no
O3B O2D 3.198(5) . no
O3B N3 2.722(4) . no
O3B N4A 3.028(4) 7_556 no
O3B N4 3.154(5) . no
O3B C4 3.396(5) . no
O3C C14A 3.406(6) 4_554 no
O3C C4 3.321(5) . no
O3C N1A 2.778(4) . no
O3C C7A 3.394(6) . no
O3D Cl1 3.331(4) 2_555 no
O3D C6A 3.322(6) . no
O3D N4 3.050(5) . no
O3E C8 3.188(7) 4_565 no
O3E C10 3.273(8) . no
O3E N1 3.177(6) 4_565 no
O3E C7 3.046(6) 4_565 no
O1B H2 2.0673 . no
O1B H4 2.5795 . no
O1C H3 2.1529 7_555 no
O1C H2B 1.9326 . no
O1C H1A 2.7687 . no
O1D H2A 2.6662 7_556 no
O1D H3A 1.9198 7_556 no
O1E H2A 2.7472 6_555 no
O1E H1 2.0876 4_565 no
O1E H2B 2.5729 6_555 no
O1E H3 2.3325 4_565 no
O2B H81A 2.9059 6_555 no
O2B H4A 2.0670 7_556 no
O2C H14A 2.7469 4_554 no
O2C H2 2.6142 7_555 no
O2D H4B 1.9766 7_556 no
O2D H5 2.1676 . no
O2D H3A 2.5703 7_556 no
O2D H6 2.9114 . no
O2E H2A 2.0271 6_555 no
O2E H10A 2.4947 4_564 no
O3B H5 2.4560 . no
O3B H4B 2.6709 7_556 no
O3B H4A 2.7339 7_556 no
O3B H4 1.8846 . no
O3C H1A 1.9203 . no
O3C H71A 2.8546 . no
O3C H14 2.7528 . no
O3C H81A 2.8447 . no
O3D H6 2.5132 . no
O3E H10 2.7513 . no
O3E H1 2.4133 4_565 no
O3E H7A 2.3435 4_565 no
O3E H11A 2.8245 4_564 no
O3E H8C 2.7116 4_565 no
N1 O3E 3.177(6) 4_564 no
N1 O1E 2.880(5) 4_564 no
N1 O1D 3.243(5) 4_564 no
N1A O3C 2.778(4) . no
N1A O2D 3.219(5) . no
N1B C2A 3.431(5) 6_555 no
N1C C4 3.221(6) . no
N1C N3 3.292(5) . no
N1E N2A 3.282(6) 6_555 no
N1E N4 3.119(6) . no
N2 O1E 3.056(5) 4_564 no
N2 O2C 3.114(5) 7_555 no
N2 O1C 2.848(5) 7_555 no
N2 O1B 2.901(5) . no
N2A O2E 2.794(5) 6_545 no
N2A N1E 3.282(6) 6_545 no
N2A O1C 2.784(4) . no
N2A O1E 2.981(5) 6_545 no
N3 O3B 2.722(4) . no
N3 N1C 3.292(5) . no
N3A O2D 3.268(5) 7_556 no
N3A O1D 2.765(5) 7_556 no
N4 O2D 2.832(4) . no
N4 N1E 3.119(6) . no
N4 C10 3.396(7) . no
N4 O3D 3.050(5) . no
N4 O3B 3.154(5) . no
N4 O2E 3.086(5) . no
N4A O3B 3.028(4) 7_556 no
N4A O2B 2.855(5) 7_556 no
N4A C10A 3.308(6) . no
N4A O2D 2.813(5) 7_556 no
N1 H8C 2.7532 . no
N1A H81A 2.9000 . no
N1B H4A 2.7616 7_556 no
N1B H4 2.5739 . no
N1C H2B 2.8846 . no
N1C H3 2.9365 7_555 no
N1C H1A 2.7129 . no
N1D H4B 2.9488 7_556 no
N1D H5 2.9162 . no
N1D H3A 2.6164 7_556 no
N1E H1 2.6011 4_565 no
N1E H2A 2.7345 6_555 no
C2 O1E 3.370(5) 4_564 no
C2 O1D 3.055(6) 4_564 no
C2 O2C 3.377(5) . no
C2A N1B 3.431(5) 6_545 no
C2A O1B 3.171(6) 6_545 no
C2A O2D 3.051(6) . no
C4 O3C 3.321(5) . no
C4 O3B 3.396(5) . no
C4 O2E 3.091(5) . no
C4 N1C 3.221(6) . no
C4A O2C 3.416(6) 4_555 no
C6A O3D 3.322(6) . no
C7 C14 3.537(6) . no
C7 O3E 3.046(6) 4_564 no
C7A O3C 3.394(6) . no
C7A C14A 3.453(6) . no
C8 O3E 3.188(7) 4_564 no
C8 Cl1A 3.508(5) 2_555 no
C10 N4 3.396(7) . no
C10 O3E 3.273(8) . no
C10A O2E 3.212(5) 4_565 no
C10A N4A 3.308(6) . no
C14 C7 3.537(6) . no
C14A O3C 3.406(6) 4_555 no
C14A C7A 3.453(6) . no
C14A O2C 3.358(6) 4_555 no
C8 H1 2.9069 . no
C8A H1A 3.0478 . no
C9 H7 2.6014 . no
C9 H6 2.5288 . no
C9A H71B 2.6396 . no
C9A H4A 2.5684 . no
C10 H6 2.9253 . no
C10A H4A 2.8197 . no
C14 H71A 3.0944 . no
C14 H7 3.0044 . no
C14A H71B 3.0360 . no
C14A H83A 3.0825 . no
H1 N1E 2.6011 4_564 no
H1 C8 2.9069 . no
H1 H3 2.3239 . no
H1 H7A 2.4348 . no
H1 H8C 2.4345 . no
H1 O1E 2.0876 4_564 no
H1 O3E 2.4133 4_564 no
H1A O3C 1.9203 . no
H1A N1C 2.7129 . no
H1A C8A 3.0478 . no
H1A H2B 2.3038 . no
H1A H71A 2.3398 . no
H1A O1C 2.7687 . no
H2 O2C 2.6142 7_555 no
H2 O1B 2.0673 . no
H2 H4 2.2890 . no
H2A O1D 2.6662 7_556 no
H2A O2E 2.0271 6_545 no
H2A N1E 2.7345 6_545 no
H2A H3A 2.3292 . no
H2A O1E 2.7472 6_545 no
H2B O1E 2.5729 6_545 no
H2B O1C 1.9326 . no
H2B N1C 2.8846 . no
H2B H1A 2.3038 . no
H3 O1C 2.1529 7_555 no
H3 N1C 2.9365 7_555 no
H3 H1 2.3239 . no
H3 O1E 2.3325 4_564 no
H3A N1D 2.6164 7_556 no
H3A O2D 2.5703 7_556 no
H3A H2A 2.3292 . no
H3A H4B 2.2099 . no
H3A O1D 1.9198 7_556 no
H4 N1B 2.5739 . no
H4 H5 2.2431 . no
H4 O3B 1.8846 . no
H4 H2 2.2890 . no
H4 O1B 2.5795 . no
H4A N1B 2.7616 7_556 no
H4A C10A 2.8197 . no
H4A O2B 2.0670 7_556 no
H4A O3B 2.7339 7_556 no
H4A C9A 2.5684 . no
H4B O2D 1.9766 7_556 no
H4B O3B 2.6709 7_556 no
H4B H3A 2.2099 . no
H4B N1D 2.9488 7_556 no
H5 H4 2.2431 . no
H5 O2D 2.1676 . no
H5 N1D 2.9162 . no
H5 O3B 2.4560 . no
H6 O2D 2.9114 . no
H6 C9 2.5288 . no
H6 O3D 2.5132 . no
H6 C10 2.9253 . no
H7 C9 2.6014 . no
H7 C14 3.0044 . no
H7A O3E 2.3435 4_564 no
H7A H1 2.4348 . no
H8A Cl1A 3.1000 2_555 no
H8B Cl1A 3.1220 2_555 no
H8B Cl1A 3.0647 1_554 no
H8C H1 2.4345 . no
H8C N1 2.7532 . no
H8C O3E 2.7116 4_564 no
H10 O3E 2.7513 . no
H10 H11A 2.4674 4_564 no
H10A O2E 2.4947 4_565 no
H11A O3E 2.8245 4_565 no
H11A H10 2.4674 4_565 no
H14 O3C 2.7528 . no
H14A O2C 2.7469 4_555 no
H14A H83A 2.5845 . no
H71A C14 3.0944 . no
H71A H1A 2.3398 . no
H71A O3C 2.8546 . no
H71B C9A 2.6396 . no
H71B C14A 3.0360 . no
H71B Cl1 3.1037 2_555 no
H81A O3C 2.8447 . no
H81A N1A 2.9000 . no
H81A O2B 2.9059 6_545 no
H82A Cl1A 3.1375 4_554 no
H83A C14A 3.0825 . no
H83A H14A 2.5845 . no

loop_
_geom_hbond_atom_site_label_D
_geom_hbond_atom_site_label_H
_geom_hbond_atom_site_label_A
_geom_hbond_site_symmetry_A
_geom_hbond_distance_DH
_geom_hbond_distance_HA
_geom_hbond_distance_DA
_geom_hbond_angle_DHA
_geom_hbond_publ_flag
N1 H1 O1E 4_564 0.86 2.09 2.880(5) 153 yes
N1 H1 O3E 4_564 0.86 2.41 3.177(6) 148 yes
N1A H1A O3C . 0.86 1.92 2.778(4) 175 yes
N2 H2 O1B . 0.86 2.07 2.901(5) 163 yes
N2A H2A O2E 6_545 0.86 2.03 2.794(5) 148 yes
N2A H2B O1C . 0.86 1.93 2.784(4) 171 yes
N2 H3 O1E 4_564 0.86 2.33 3.056(5) 142 yes
N2 H3 O1C 7_555 0.86 2.15 2.848(5) 138 yes
N3A H3A O1D 7_556 0.86 1.92 2.765(5) 167 yes
N3 H4 O1B . 0.86 2.58 3.290(5) 141 yes
N3 H4 O3B . 0.86 1.88 2.722(4) 164 yes
N4A H4A O2B 7_556 0.86 2.07 2.855(5) 152 yes
N4A H4B O2D 7_556 0.86 1.98 2.813(5) 164 yes
N4 H5 O2D . 0.86 2.17 2.832(4) 134 yes
N4 H5 O3B . 0.86 2.46 3.154(5) 139 yes
N4 H6 O3D . 0.86 2.51 3.050(5) 121 yes

loop_
_geom_torsion_atom_site_label_1
_geom_torsion_atom_site_label_2
_geom_torsion_atom_site_label_3
_geom_torsion_atom_site_label_4
_geom_torsion
_geom_torsion_publ_flag
C6 N1 C2 N2 -178.9(4) no
C6 N1 C2 N3 1.7(5) no
C2 N1 C6 C5 1.3(5) no
C2 N1 C6 C7 -175.9(3) no
C4 N3 C2 N1 -3.2(5) no
C4 N3 C2 N2 177.5(4) no
C2 N3 C4 N4 179.8(4) no
C2 N3 C4 C5 1.5(5) no
C2A N1A C6A C7A 177.8(3) no
C6A N1A C2A N2A -178.2(4) no
C6A N1A C2A N3A 1.0(5) no
C2A N1A C6A C5A -1.5(5) no
C4A N3A C2A N2A 178.9(4) no
C2A N3A C4A N4A -179.7(4) no
C2A N3A C4A C5A 0.1(5) no
C4A N3A C2A N1A -0.3(5) no
N3 C4 C5 C9 -180.0(3) no
N3 C4 C5 C6 1.6(5) no
N4 C4 C5 C9 1.8(6) no
N4 C4 C5 C6 -176.6(4) no
C4 C5 C6 N1 -2.9(6) no
C6 C5 C9 C14 81.8(5) no
C4 C5 C9 C14 -96.5(5) no
C6 C5 C9 C10 -99.0(5) no
C4 C5 C9 C10 82.6(5) no
C4 C5 C6 C7 174.0(4) no
C9 C5 C6 C7 -4.4(6) no
C9 C5 C6 N1 178.7(3) no
N1 C6 C7 C8 69.4(4) no
C5 C6 C7 C8 -107.7(5) no
C5 C9 C14 C13 -179.1(4) no
C14 C9 C10 C11 -1.4(8) no
C10 C9 C14 C13 1.8(6) no
C5 C9 C10 C11 179.4(5) no
C9 C10 C11 C12 -0.7(9) no
C10 C11 C12 C13 2.4(8) no
C10 C11 C12 Cl1 -178.1(5) no
C11 C12 C13 C14 -2.1(7) no
Cl1 C12 C13 C14 178.4(4) no
C12 C13 C14 C9 0.0(7) no
N3A C4A C5A C6A -0.6(5) no
N3A C4A C5A C9A -179.9(3) no
N4A C4A C5A C6A 179.2(4) no
N4A C4A C5A C9A -0.1(6) no
C4A C5A C6A N1A 1.3(6) no
C4A C5A C6A C7A -178.0(4) no
C9A C5A C6A N1A -179.4(3) no
C9A C5A C6A C7A 1.3(6) no
C4A C5A C9A C14A -106.0(4) no
C6A C5A C9A C10A -105.4(5) no
C6A C5A C9A C14A 74.7(5) no
C4A C5A C9A C10A 73.9(5) no
N1A C6A C7A C8A 79.8(5) no
C5A C6A C7A C8A -100.9(5) no
C14A C9A C10A C11A -1.3(6) no
C5A C9A C14A C13A -177.7(4) no
C5A C9A C10A C11A 178.8(4) no
C10A C9A C14A C13A 2.5(6) no
C9A C10A C11A C12A -0.7(7) no
C10A C11A C12A Cl1A -177.5(4) no
C10A C11A C12A C13A 1.6(7) no
C11A C12A C13A C14A -0.4(7) no
Cl1A C12A C13A C14A 178.6(4) no
C12A C13A C14A C9A -1.6(7) no
